data_1564921
loop_
_publ_author_name
'D\"utsch, Luis'
'Riesinger, Christoph'
'Balazs, Gabor'
'Seidl, Michael'
'Scheer, Manfred'

_publ_section_title
;
 Structural Diversity of Mixed Polypnictogen Complexes: Dicationic E2E'2
 (E, E' = P, As, Sb, Bi) Chains, Cycles and Cages Stabilized by Transition
 Metals
;
_journal_name_full 'Chemical Science'
_journal_paper_doi 10.1039/D1SC04924K
_journal_year 2021
_chemical_formula_moiety 'C28 H20 As2.07 Bi1.93 Mo4 O8, 2(Al C16 Cl12 F24 O4), 2(C H2 Cl2)'
_chemical_formula_sum 'C62 H24 Al2 As2.07 Bi1.93 Cl28 F48 Mo4 O16'
_chemical_formula_weight 3925.55
_space_group_crystal_system monoclinic
_space_group_IT_number 14
_space_group_name_Hall '-P 2yn'
_space_group_name_H-M_alt 'P 1 21/n 1'
_atom_sites_solution_hydrogens geom
_atom_sites_solution_primary dual
_audit_creation_date 2021-07-28
_audit_creation_method
;
Olex2 1.5-alpha
(compiled 2021.07.19 svn.r715e62df for OlexSys, GUI svn.r6380)
;
_audit_update_record
;
2021-08-24 deposited with the CCDC.	2021-10-08 downloaded from the CCDC.
;
_cell_angle_alpha 90
_cell_angle_beta 96.234(2)
_cell_angle_gamma 90
_cell_formula_units_Z 2
_cell_length_a 13.3028(2)
_cell_length_b 27.6708(4)
_cell_length_c 14.6789(3)
_cell_measurement_reflns_used 25056
_cell_measurement_temperature 123.0(1)
_cell_measurement_theta_max 34.3910
_cell_measurement_theta_min 3.1690
_cell_volume 5371.34(16)
_computing_cell_refinement 'CrysAlisPro 1.171.41.21a (Rigaku OD, 2019)'
_computing_data_collection 'CrysAlisPro 1.171.41.21a (Rigaku OD, 2019)'
_computing_data_reduction 'CrysAlisPro 1.171.41.21a (Rigaku OD, 2019)'
_computing_molecular_graphics 'Olex2 1.5-alpha (Dolomanov et al., 2009)'
_computing_publication_material 'Olex2 1.5-alpha (Dolomanov et al., 2009)'
_computing_structure_refinement 'SHELXL 2018/3 (Sheldrick, 2015)'
_computing_structure_solution 'SHELXT 2018/2 (Sheldrick, 2018)'
_diffrn_ambient_temperature 123.00(10)
_diffrn_detector_area_resol_mean 7.9851
_diffrn_detector_type Eos
_diffrn_measured_fraction_theta_full 0.998
_diffrn_measured_fraction_theta_max 0.930
_diffrn_measurement_details
;
List of Runs (angles in degrees, time in seconds):

  # Type    Start    End  Width  t~exp~   \w     \q     \k     \f   Frames
#--------------------------------------------------------------------------
  1  \w     39.00 110.00   1.00   15.00    --   32.12 178.00-120.00   71
  2  \w    -15.00  76.00   1.00   15.00    --   32.12 -99.00  60.00   91
  3  \w    -42.00  82.00   1.00   15.00    --   32.12 -19.00  60.00  124
  4  \w     11.00  75.00   1.00   15.00    --   32.12  57.00 120.00   64
;
_diffrn_measurement_device 'four-circle diffractometer'
_diffrn_measurement_device_type 'SuperNova, Single source at offset/far, Eos'
_diffrn_measurement_method '\w scans'
_diffrn_radiation_type MoK\a
_diffrn_radiation_wavelength 0.71073
_diffrn_reflns_av_R_equivalents 0.0391
_diffrn_reflns_av_unetI/netI 0.0513
_diffrn_reflns_Laue_measured_fraction_full 0.998
_diffrn_reflns_Laue_measured_fraction_max 0.930
_diffrn_reflns_limit_h_max 18
_diffrn_reflns_limit_h_min -21
_diffrn_reflns_limit_k_max 43
_diffrn_reflns_limit_k_min -42
_diffrn_reflns_limit_l_max 23
_diffrn_reflns_limit_l_min -20
_diffrn_reflns_number 51984
_diffrn_reflns_point_group_measured_fraction_full 0.998
_diffrn_reflns_point_group_measured_fraction_max 0.930
_diffrn_reflns_theta_full 25.242
_diffrn_reflns_theta_max 34.590
_diffrn_reflns_theta_min 2.945
_exptl_absorpt_coefficient_mu 5.090
_exptl_absorpt_correction_T_max 1.000
_exptl_absorpt_correction_T_min 0.106
_exptl_absorpt_correction_type gaussian
_exptl_absorpt_process_details
;
CrysAlisPro 1.171.41.21a (Rigaku Oxford Diffraction, 2019)
Numerical absorption correction based on gaussian integration over
			a multifaceted crystal model
Empirical absorption correction using spherical harmonics,
 implemented in SCALE3 ABSPACK scaling algorithm.
;
_exptl_crystal_colour black
_exptl_crystal_colour_primary black
_exptl_crystal_density_diffrn 2.427
_exptl_crystal_description block
_exptl_crystal_F_000 3709
_exptl_crystal_recrystallization_method
'The material was recrystallised from a mixture of CH2Cl2 and hexane  by solvent layering'
_exptl_crystal_size_max 0.984
_exptl_crystal_size_mid 0.237
_exptl_crystal_size_min 0.128
_refine_diff_density_max 1.920
_refine_diff_density_min -1.979
_refine_diff_density_rms 0.164
_refine_ls_extinction_method none
_refine_ls_goodness_of_fit_ref 1.068
_refine_ls_hydrogen_treatment constr
_refine_ls_matrix_type full
_refine_ls_number_parameters 743
_refine_ls_number_reflns 21333
_refine_ls_number_restraints 0
_refine_ls_restrained_S_all 1.068
_refine_ls_R_factor_all 0.0481
_refine_ls_R_factor_gt 0.0378
_refine_ls_shift/su_max 0.003
_refine_ls_shift/su_mean 0.000
_refine_ls_structure_factor_coef Fsqd
_refine_ls_weighting_details 'w=1/[\s^2^(Fo^2^)+(0.0320P)^2^+5.1461P] where P=(Fo^2^+2Fc^2^)/3'
_refine_ls_weighting_scheme calc
_refine_ls_wR_factor_gt 0.0816
_refine_ls_wR_factor_ref 0.0856
_reflns_Friedel_coverage 0.000
_reflns_number_gt 18316
_reflns_number_total 21333
_reflns_threshold_expression 'I > 2\s(I)'
_cod_data_source_file d1sc04924k2.cif
_cod_data_source_block ld448_abs
_cod_database_code 1564921
_shelx_shelxl_version_number 2018/3
_shelx_space_group_comment
;
The symmetry employed for this shelxl refinement is uniquely defined
by the following loop, which should always be used as a source of
symmetry information in preference to the above space-group names.
They are only intended as comments.
;
_shelx_estimated_absorpt_t_max 0.562
_shelx_estimated_absorpt_t_min 0.082
_olex2_refinement_description
;
1. Fixed Uiso
 At 1.2 times of:
  All C(H) groups, All C(H,H) groups
2. Others
 Fixed Sof: Bi1(0.965) As2(0.035)
3.a Secondary CH2 refined with riding coordinates:
 C201(H20A,H20B)
3.b Aromatic/amide H refined with riding coordinates:
 C1(H1), C2(H2), C3(H3), C4(H4), C5(H5), C8(H8), C9(H9), C10(H10), C11(H11),
 C12(H12)
;
_olex2_submission_special_instructions 'No special instructions were received'
_oxdiff_exptl_absorpt_empirical_details
;
Empirical correction (ABSPACK) includes:
- Absorption correction using spherical harmonics
- Frame scaling
;

loop_
_space_group_symop_operation_xyz
'x, y, z'
'-x+1/2, y+1/2, -z+1/2'
'-x, -y, -z'
'x-1/2, -y-1/2, z-1/2'

loop_
_atom_site_label
_atom_site_type_symbol
_atom_site_fract_x
_atom_site_fract_y
_atom_site_fract_z
_atom_site_U_iso_or_equiv
_atom_site_adp_type
_atom_site_occupancy
_atom_site_site_symmetry_order
_atom_site_calc_flag
_atom_site_refinement_flags_posn
_atom_site_refinement_flags_adp
_atom_site_refinement_flags_occupancy
_atom_site_disorder_assembly
_atom_site_disorder_group
Bi1 Bi 0.07530(2) 0.52956(2) 1.08436(2) 0.01338(3) Uani 0.965 1 d . . P A 1
Mo2 Mo 0.02143(2) 0.62966(2) 1.05268(2) 0.01223(5) Uani 1 1 d . . . . .
Mo1 Mo 0.07409(2) 0.43636(2) 0.80203(2) 0.01207(5) Uani 1 1 d . . . . .
As1 As 0.11724(2) 0.43129(2) 0.97747(2) 0.01372(6) Uani 1 1 d . . . . .
Cl1 Cl 0.90516(5) 0.59515(3) 0.57617(6) 0.02173(15) Uani 1 1 d . . . . .
Cl2 Cl 0.81326(5) 0.57692(3) 0.74140(5) 0.01902(14) Uani 1 1 d . . . . .
Cl3 Cl 0.86169(5) 0.67373(3) 0.69230(6) 0.02029(14) Uani 1 1 d . . . . .
Cl4 Cl 0.50383(7) 0.73434(3) 1.01620(6) 0.02527(16) Uani 1 1 d . . . . .
Cl5 Cl 0.39226(6) 0.65209(3) 0.94208(6) 0.02225(15) Uani 1 1 d . . . . .
Cl6 Cl 0.37604(6) 0.74162(3) 0.84538(6) 0.02514(16) Uani 1 1 d . . . . .
Cl7 Cl 0.68154(5) 0.51760(3) 0.90049(5) 0.01786(13) Uani 1 1 d . . . . .
Cl8 Cl 0.67855(6) 0.46156(3) 0.73652(6) 0.02084(15) Uani 1 1 d . . . . .
Cl9 Cl 0.56586(6) 0.42981(2) 0.88117(5) 0.01867(13) Uani 1 1 d . . . . .
Cl10 Cl 0.18727(5) 0.56550(3) 0.58917(7) 0.02365(16) Uani 1 1 d . . . . .
Cl11 Cl 0.13864(5) 0.66443(3) 0.54822(6) 0.02065(14) Uani 1 1 d . . . . .
Cl12 Cl 0.23569(6) 0.63802(3) 0.72570(6) 0.02261(15) Uani 1 1 d . . . . .
Cl13 Cl 0.40635(10) 0.70775(5) 0.25461(11) 0.0575(4) Uani 1 1 d . . . . .
Cl14 Cl 0.61672(11) 0.73447(6) 0.25475(11) 0.0632(4) Uani 1 1 d . . . . .
Al1 Al 0.52684(6) 0.61348(3) 0.70504(6) 0.00823(14) Uani 1 1 d . . . . .
F1 F 0.77894(14) 0.67306(8) 0.48435(14) 0.0239(4) Uani 1 1 d . . . . .
F2 F 0.68583(14) 0.70840(7) 0.57513(14) 0.0213(4) Uani 1 1 d . . . . .
F3 F 0.61701(14) 0.66351(8) 0.46720(14) 0.0236(4) Uani 1 1 d . . . . .
F4 F 0.71176(15) 0.57946(8) 0.45331(14) 0.0246(4) Uani 1 1 d . . . . .
F5 F 0.57658(13) 0.57234(7) 0.52071(14) 0.0208(4) Uani 1 1 d . . . . .
F6 F 0.71251(15) 0.53605(7) 0.57500(15) 0.0226(4) Uani 1 1 d . . . . .
F7 F 0.60486(17) 0.77142(7) 0.86154(15) 0.0274(5) Uani 1 1 d . . . . .
F8 F 0.54496(16) 0.74290(7) 0.73038(14) 0.0258(4) Uani 1 1 d . . . . .
F9 F 0.69173(15) 0.72159(8) 0.79014(16) 0.0284(5) Uani 1 1 d . . . . .
F10 F 0.69926(15) 0.69467(8) 0.96779(16) 0.0303(5) Uani 1 1 d . . . . .
F11 F 0.69632(15) 0.63645(8) 0.87113(16) 0.0266(4) Uani 1 1 d . . . . .
F12 F 0.60434(16) 0.63277(8) 0.98146(15) 0.0288(5) Uani 1 1 d . . . . .
F13 F 0.47666(16) 0.53452(7) 0.92734(14) 0.0241(4) Uani 1 1 d . . . . .
F14 F 0.37326(13) 0.55961(6) 0.81527(15) 0.0206(4) Uani 1 1 d . . . . .
F15 F 0.37261(15) 0.48455(7) 0.85474(17) 0.0273(5) Uani 1 1 d . . . . .
F16 F 0.44993(16) 0.43823(7) 0.70154(15) 0.0240(4) Uani 1 1 d . . . . .
F17 F 0.50049(17) 0.49434(8) 0.61551(14) 0.0263(4) Uani 1 1 d . . . . .
F18 F 0.35998(14) 0.50194(8) 0.67280(16) 0.0282(5) Uani 1 1 d . . . . .
F19 F 0.26136(14) 0.61576(8) 0.41997(14) 0.0248(4) Uani 1 1 d . . . . .
F20 F 0.36173(15) 0.56171(7) 0.48578(14) 0.0226(4) Uani 1 1 d . . . . .
F21 F 0.42235(14) 0.62739(8) 0.43800(14) 0.0243(4) Uani 1 1 d . . . . .
F22 F 0.32419(15) 0.70706(7) 0.48590(15) 0.0258(4) Uani 1 1 d . . . . .
F23 F 0.46436(14) 0.69428(7) 0.57106(15) 0.0231(4) Uani 1 1 d . . . . .
F24 F 0.33118(16) 0.71367(7) 0.63255(15) 0.0256(4) Uani 1 1 d . . . . .
O1 O 0.29071(17) 0.38920(9) 0.8309(2) 0.0266(5) Uani 1 1 d . . . . .
O2 O 0.1702(2) 0.53818(8) 0.8442(2) 0.0295(6) Uani 1 1 d . . . . .
O3 O 0.1911(2) 0.64241(11) 1.2182(2) 0.0332(6) Uani 1 1 d . . . . .
O4 O -0.1282(2) 0.69189(8) 1.1561(2) 0.0297(6) Uani 1 1 d . . . . .
O5 O 0.63685(14) 0.62976(7) 0.65724(14) 0.0119(4) Uani 1 1 d . . . . .
O6 O 0.51235(15) 0.65546(7) 0.79064(15) 0.0138(4) Uani 1 1 d . . . . .
O7 O 0.54951(14) 0.55535(7) 0.74846(15) 0.0115(4) Uani 1 1 d . . . . .
O8 O 0.41207(14) 0.61147(7) 0.63460(14) 0.0111(3) Uani 1 1 d . . . . .
C1 C -0.0579(3) 0.43980(15) 0.6817(2) 0.0266(7) Uani 1 1 d . . . . .
H1 H -0.125910 0.445784 0.692432 0.032 Uiso 1 1 calc R U . . .
C2 C -0.0130(3) 0.39377(14) 0.6757(2) 0.0273(7) Uani 1 1 d . . . . .
H2 H -0.045408 0.363506 0.681587 0.033 Uiso 1 1 calc R U . . .
C3 C 0.0884(3) 0.40082(13) 0.6595(2) 0.0235(7) Uani 1 1 d . . . . .
H3 H 0.136149 0.375930 0.652580 0.028 Uiso 1 1 calc R U . . .
C4 C 0.1075(3) 0.45109(12) 0.6552(2) 0.0220(6) Uani 1 1 d . . . . .
H4 H 0.169765 0.465946 0.645095 0.026 Uiso 1 1 calc R U . . .
C5 C 0.0150(3) 0.47526(13) 0.6689(3) 0.0251(7) Uani 1 1 d . . . . .
H5 H 0.004805 0.509230 0.669403 0.030 Uiso 1 1 calc R U . . .
C6 C 0.2118(2) 0.40627(11) 0.8253(2) 0.0181(6) Uani 1 1 d . . . . .
C7 C 0.1368(2) 0.50046(11) 0.8311(2) 0.0186(6) Uani 1 1 d . . . . .
C8 C 0.1258(2) 0.63850(11) 0.9360(2) 0.0208(6) Uani 1 1 d . . . . .
H8 H 0.179110 0.616304 0.929558 0.025 Uiso 1 1 calc R U . . .
C9 C 0.1335(3) 0.68135(12) 0.9878(2) 0.0221(6) Uani 1 1 d . . . . .
H9 H 0.193244 0.693307 1.021679 0.027 Uiso 1 1 calc R U . . .
C10 C 0.0383(3) 0.70341(12) 0.9809(3) 0.0291(8) Uani 1 1 d . . . . .
H10 H 0.022034 0.732625 1.009957 0.035 Uiso 1 1 calc R U . . .
C11 C -0.0300(3) 0.67443(14) 0.9226(3) 0.0294(8) Uani 1 1 d . . . . .
H11 H -0.099650 0.680921 0.905493 0.035 Uiso 1 1 calc R U . . .
C12 C 0.0249(3) 0.63420(14) 0.8950(2) 0.0252(7) Uani 1 1 d . . . . .
H12 H -0.001288 0.608785 0.855935 0.030 Uiso 1 1 calc R U . . .
C13 C 0.1278(2) 0.63549(12) 1.1611(2) 0.0210(6) Uani 1 1 d . . . . .
C14 C -0.0741(2) 0.66778(11) 1.1212(2) 0.0191(6) Uani 1 1 d . . . . .
C101 C 0.7041(2) 0.62262(10) 0.5964(2) 0.0122(5) Uani 1 1 d . . . . .
C102 C 0.8160(2) 0.61757(11) 0.6483(2) 0.0152(5) Uani 1 1 d . . . . .
C103 C 0.6978(2) 0.66762(11) 0.5299(2) 0.0169(5) Uani 1 1 d . . . . .
C104 C 0.6767(2) 0.57682(11) 0.5357(2) 0.0162(5) Uani 1 1 d . . . . .
C105 C 0.5512(2) 0.68698(10) 0.8560(2) 0.0126(5) Uani 1 1 d . . . . .
C106 C 0.4613(2) 0.70376(10) 0.9130(2) 0.0160(5) Uani 1 1 d . . . . .
C107 C 0.5981(2) 0.73174(11) 0.8096(2) 0.0188(6) Uani 1 1 d . . . . .
C108 C 0.6383(2) 0.66263(12) 0.9206(2) 0.0209(6) Uani 1 1 d . . . . .
C109 C 0.51122(19) 0.51332(10) 0.77501(19) 0.0108(5) Uani 1 1 d . . . . .
C110 C 0.6030(2) 0.48143(10) 0.8216(2) 0.0119(5) Uani 1 1 d . . . . .
C111 C 0.4325(2) 0.52290(10) 0.8448(2) 0.0159(5) Uani 1 1 d . . . . .
C112 C 0.4553(2) 0.48616(11) 0.6898(2) 0.0172(5) Uani 1 1 d . . . . .
C113 C 0.3407(2) 0.63258(10) 0.5745(2) 0.0115(5) Uani 1 1 d . . . . .
C114 C 0.2307(2) 0.62598(10) 0.6070(2) 0.0142(5) Uani 1 1 d . . . . .
C115 C 0.3456(2) 0.60909(12) 0.4780(2) 0.0167(5) Uani 1 1 d . . . . .
C116 C 0.3637(2) 0.68781(11) 0.5652(2) 0.0174(6) Uani 1 1 d . . . . .
C201 C 0.5300(3) 0.68677(15) 0.2475(3) 0.0347(9) Uani 1 1 d . . . . .
H20A H 0.548857 0.663586 0.297815 0.042 Uiso 1 1 calc R U . . .
H20B H 0.532592 0.669541 0.188658 0.042 Uiso 1 1 calc R U . . .
As2 As 0.0259(9) 0.5341(4) 1.0634(8) 0.0205(18) Uiso 0.035 1 d . . P A 2

loop_
_atom_site_aniso_label
_atom_site_aniso_U_11
_atom_site_aniso_U_22
_atom_site_aniso_U_33
_atom_site_aniso_U_23
_atom_site_aniso_U_13
_atom_site_aniso_U_12
Bi1 0.01175(5) 0.01148(5) 0.01680(6) -0.00237(4) 0.00100(4) 0.00077(4)
Mo2 0.01204(10) 0.00959(9) 0.01452(11) -0.00114(8) -0.00102(8) -0.00155(8)
Mo1 0.01053(9) 0.01022(9) 0.01542(11) -0.00105(8) 0.00114(8) -0.00014(8)
As1 0.00978(11) 0.01335(12) 0.01690(14) -0.00201(11) -0.00367(10) -0.00040(10)
Cl1 0.0126(3) 0.0289(4) 0.0245(4) 0.0015(3) 0.0056(3) 0.0028(3)
Cl2 0.0162(3) 0.0221(3) 0.0180(3) 0.0066(3) -0.0016(3) -0.0009(3)
Cl3 0.0164(3) 0.0210(3) 0.0224(4) -0.0015(3) -0.0032(3) -0.0072(3)
Cl4 0.0364(4) 0.0240(4) 0.0157(3) -0.0100(3) 0.0041(3) -0.0075(3)
Cl5 0.0234(3) 0.0204(3) 0.0241(4) -0.0033(3) 0.0079(3) -0.0072(3)
Cl6 0.0258(4) 0.0230(4) 0.0262(4) -0.0019(3) 0.0007(3) 0.0115(3)
Cl7 0.0165(3) 0.0164(3) 0.0185(3) -0.0003(3) -0.0083(2) -0.0007(2)
Cl8 0.0204(3) 0.0201(3) 0.0230(4) -0.0027(3) 0.0064(3) 0.0063(3)
Cl9 0.0254(3) 0.0106(3) 0.0193(3) 0.0042(3) -0.0006(3) 0.0005(3)
Cl10 0.0133(3) 0.0153(3) 0.0415(5) 0.0046(3) -0.0014(3) -0.0037(3)
Cl11 0.0135(3) 0.0211(3) 0.0263(4) 0.0069(3) -0.0026(3) 0.0061(3)
Cl12 0.0220(3) 0.0297(4) 0.0167(3) 0.0042(3) 0.0049(3) 0.0073(3)
Cl13 0.0421(6) 0.0531(7) 0.0793(10) 0.0264(7) 0.0157(6) 0.0020(6)
Cl14 0.0548(7) 0.0745(9) 0.0590(9) -0.0090(7) -0.0006(6) -0.0355(7)
Al1 0.0074(3) 0.0083(3) 0.0085(4) -0.0005(3) -0.0012(3) -0.0011(3)
F1 0.0195(9) 0.0306(10) 0.0230(10) 0.0111(9) 0.0083(8) -0.0018(8)
F2 0.0230(9) 0.0150(8) 0.0255(10) 0.0054(8) 0.0008(8) 0.0006(7)
F3 0.0197(9) 0.0339(11) 0.0158(9) 0.0083(8) -0.0047(7) -0.0013(8)
F4 0.0242(9) 0.0356(11) 0.0146(9) -0.0093(8) 0.0047(8) -0.0025(9)
F5 0.0139(8) 0.0249(9) 0.0230(10) -0.0083(8) -0.0011(7) -0.0055(7)
F6 0.0239(9) 0.0142(8) 0.0291(11) -0.0035(8) -0.0006(8) 0.0009(7)
F7 0.0419(12) 0.0129(8) 0.0282(11) -0.0066(8) 0.0069(10) -0.0090(8)
F8 0.0360(11) 0.0221(9) 0.0185(10) 0.0062(8) -0.0003(8) -0.0037(9)
F9 0.0232(9) 0.0279(10) 0.0361(13) -0.0027(9) 0.0123(9) -0.0082(8)
F10 0.0238(9) 0.0332(11) 0.0302(12) -0.0080(10) -0.0131(9) -0.0043(9)
F11 0.0199(9) 0.0268(10) 0.0320(12) -0.0034(9) -0.0024(8) 0.0091(8)
F12 0.0313(10) 0.0281(11) 0.0248(11) 0.0111(9) -0.0063(9) 0.0035(9)
F13 0.0295(10) 0.0272(10) 0.0166(9) -0.0006(8) 0.0068(8) 0.0060(8)
F14 0.0151(8) 0.0140(8) 0.0335(11) 0.0034(8) 0.0055(8) 0.0052(7)
F15 0.0206(9) 0.0156(8) 0.0480(14) 0.0080(9) 0.0137(9) -0.0027(8)
F16 0.0330(10) 0.0096(8) 0.0259(11) -0.0029(7) -0.0126(8) -0.0052(7)
F17 0.0385(11) 0.0258(10) 0.0133(9) -0.0030(8) -0.0032(8) -0.0041(9)
F18 0.0187(9) 0.0224(10) 0.0390(13) -0.0008(9) -0.0171(8) -0.0003(8)
F19 0.0185(8) 0.0374(11) 0.0161(9) -0.0022(9) -0.0086(7) 0.0038(8)
F20 0.0249(9) 0.0178(9) 0.0238(10) -0.0093(8) -0.0028(8) 0.0032(8)
F21 0.0190(9) 0.0381(11) 0.0161(9) 0.0028(9) 0.0034(7) -0.0001(8)
F22 0.0262(10) 0.0220(9) 0.0278(11) 0.0139(9) -0.0035(8) -0.0002(8)
F23 0.0174(8) 0.0172(8) 0.0338(12) 0.0061(8) -0.0017(8) -0.0089(7)
F24 0.0315(10) 0.0128(8) 0.0322(12) -0.0054(8) 0.0026(9) 0.0004(8)
O1 0.0155(10) 0.0231(11) 0.0416(16) -0.0018(11) 0.0040(10) 0.0047(9)
O2 0.0280(12) 0.0147(10) 0.0488(18) -0.0049(11) 0.0167(12) -0.0044(10)
O3 0.0269(12) 0.0367(15) 0.0330(15) 0.0014(13) -0.0109(11) -0.0117(12)
O4 0.0366(14) 0.0139(10) 0.0414(16) -0.0027(11) 0.0169(13) 0.0005(10)
O5 0.0097(8) 0.0151(9) 0.0109(9) 0.0005(7) 0.0014(7) -0.0021(7)
O6 0.0135(8) 0.0126(9) 0.0149(10) -0.0069(8) 0.0000(7) -0.0012(7)
O7 0.0094(8) 0.0082(8) 0.0164(10) 0.0026(7) -0.0010(7) -0.0006(7)
O8 0.0084(8) 0.0126(8) 0.0114(9) 0.0009(7) -0.0036(7) -0.0009(7)
C1 0.0201(14) 0.042(2) 0.0169(15) -0.0003(15) -0.0023(12) 0.0016(14)
C2 0.0339(18) 0.0321(18) 0.0150(15) -0.0042(14) -0.0010(13) -0.0124(15)
C3 0.0322(17) 0.0230(15) 0.0159(15) -0.0032(13) 0.0052(13) 0.0030(14)
C4 0.0253(15) 0.0209(14) 0.0206(16) 0.0028(13) 0.0064(13) 0.0018(13)
C5 0.0294(17) 0.0252(16) 0.0205(16) 0.0051(13) 0.0018(13) 0.0065(14)
C6 0.0188(13) 0.0131(12) 0.0224(15) -0.0033(11) 0.0021(11) -0.0012(11)
C7 0.0155(12) 0.0141(12) 0.0276(17) -0.0002(12) 0.0076(12) 0.0025(10)
C8 0.0222(14) 0.0185(13) 0.0234(16) -0.0041(12) 0.0107(13) -0.0034(12)
C9 0.0253(15) 0.0181(13) 0.0241(16) -0.0027(12) 0.0084(13) -0.0084(12)
C10 0.042(2) 0.0126(13) 0.036(2) 0.0061(13) 0.0199(17) 0.0020(14)
C11 0.0255(16) 0.0333(19) 0.0294(19) 0.0163(16) 0.0019(14) 0.0051(15)
C12 0.0298(16) 0.0309(17) 0.0148(15) -0.0001(13) 0.0023(13) -0.0099(14)
C13 0.0206(14) 0.0186(14) 0.0231(16) -0.0027(12) -0.0015(12) -0.0057(12)
C14 0.0234(14) 0.0114(12) 0.0223(16) -0.0009(11) 0.0027(12) -0.0038(11)
C101 0.0100(10) 0.0144(11) 0.0121(12) -0.0007(10) 0.0008(9) -0.0017(9)
C102 0.0117(11) 0.0173(12) 0.0165(14) 0.0022(11) 0.0013(10) -0.0017(10)
C103 0.0150(12) 0.0198(13) 0.0158(14) 0.0032(11) 0.0008(10) -0.0017(11)
C104 0.0135(11) 0.0195(13) 0.0153(13) -0.0051(11) 0.0008(10) -0.0028(11)
C105 0.0133(11) 0.0120(11) 0.0122(12) -0.0013(10) 0.0000(9) 0.0002(10)
C106 0.0193(13) 0.0125(11) 0.0161(14) -0.0041(10) 0.0016(11) -0.0015(10)
C107 0.0227(14) 0.0131(12) 0.0206(15) -0.0040(11) 0.0022(12) -0.0056(11)
C108 0.0194(13) 0.0217(14) 0.0201(15) -0.0020(12) -0.0046(12) -0.0004(12)
C109 0.0093(10) 0.0103(10) 0.0124(12) -0.0004(9) -0.0007(9) -0.0007(9)
C110 0.0125(11) 0.0096(10) 0.0128(12) -0.0006(9) -0.0028(9) 0.0002(9)
C111 0.0143(12) 0.0129(11) 0.0211(15) 0.0025(11) 0.0047(11) 0.0016(10)
C112 0.0192(13) 0.0124(12) 0.0180(14) 0.0004(11) -0.0075(11) 0.0005(11)
C113 0.0111(10) 0.0104(11) 0.0119(12) 0.0015(9) -0.0033(9) -0.0011(9)
C114 0.0117(11) 0.0133(11) 0.0171(14) 0.0047(10) -0.0005(10) 0.0031(10)
C115 0.0140(12) 0.0217(14) 0.0134(13) -0.0011(11) -0.0034(10) 0.0013(11)
C116 0.0167(12) 0.0121(12) 0.0225(15) 0.0051(11) -0.0026(11) -0.0012(10)
C201 0.036(2) 0.033(2) 0.033(2) 0.0055(17) -0.0056(17) -0.0001(17)

loop_
_atom_type_symbol
_atom_type_description
_atom_type_scat_dispersion_real
_atom_type_scat_dispersion_imag
_atom_type_scat_source
C C 0.0033 0.0016 'International Tables Vol C Tables 4.2.6.8 and 6.1.1.4'
H H 0.0000 0.0000 'International Tables Vol C Tables 4.2.6.8 and 6.1.1.4'
Al Al 0.0645 0.0514 'International Tables Vol C Tables 4.2.6.8 and 6.1.1.4'
As As 0.0499 2.0058 'International Tables Vol C Tables 4.2.6.8 and 6.1.1.4'
Bi Bi -4.1077 10.2566 'International Tables Vol C Tables 4.2.6.8 and 6.1.1.4'
Cl Cl 0.1484 0.1585 'International Tables Vol C Tables 4.2.6.8 and 6.1.1.4'
F F 0.0171 0.0103 'International Tables Vol C Tables 4.2.6.8 and 6.1.1.4'
Mo Mo -1.6832 0.6857 'International Tables Vol C Tables 4.2.6.8 and 6.1.1.4'
O O 0.0106 0.0060 'International Tables Vol C Tables 4.2.6.8 and 6.1.1.4'

loop_
_exptl_crystal_face_index_h
_exptl_crystal_face_index_k
_exptl_crystal_face_index_l
_exptl_crystal_face_perp_dist
14 7 -14 0.1251
-14 -7 14 0.1103
-1 39 -3 0.0598
2 -39 2 0.0661
0 -39 1 0.0927
11 -28 -9 0.1052
16 1 -13 0.1468
15 0 -14 0.1194
-3 -34 -9 0.3050
17 5 -11 0.1868
13 -5 13 0.4476
8 -7 17 0.4475
13 -27 4 0.2623
-14 14 13 0.1218
-3 -37 6 0.0836
11 22 11 0.4460
-14 -1 15 0.1099
-8 -1 -17 0.4706
-8 -13 -16 0.4563

loop_
_geom_angle_atom_site_label_1
_geom_angle_atom_site_label_2
_geom_angle_atom_site_label_3
_geom_angle
_geom_angle_site_symmetry_1
_geom_angle_site_symmetry_3
_geom_angle_publ_flag
Mo2 Bi1 Bi1 103.077(8) . 3_567 ?
Mo2 Bi1 Mo1 66.752(7) . 3_567 ?
Mo2 Bi1 As1 141.768(9) . . ?
Mo1 Bi1 Bi1 100.852(7) 3_567 3_567 ?
Mo1 Bi1 As1 136.388(8) 3_567 . ?
As1 Bi1 Bi1 50.435(6) . 3_567 ?
As1 Bi1 Bi1 60.963(7) 3_567 3_567 ?
As1 Bi1 Mo2 51.859(8) 3_567 . ?
As1 Bi1 Mo1 53.576(8) 3_567 3_567 ?
As1 Bi1 As1 111.398(7) 3_567 . ?
Bi1 Mo2 Mo1 56.649(6) . 3_567 ?
As1 Mo2 Bi1 63.076(9) 3_567 . ?
As1 Mo2 Mo1 52.435(10) 3_567 3_567 ?
As1 Mo2 As2 49.4(3) 3_567 . ?
C8 Mo2 Bi1 93.54(8) . . ?
C8 Mo2 Mo1 150.11(8) . 3_567 ?
C8 Mo2 As1 115.27(8) . 3_567 ?
C8 Mo2 C9 35.01(11) . . ?
C8 Mo2 As2 97.9(2) . . ?
C9 Mo2 Bi1 119.58(8) . . ?
C9 Mo2 Mo1 160.60(10) . 3_567 ?
C9 Mo2 As1 145.99(9) . 3_567 ?
C9 Mo2 As2 128.5(2) . . ?
C10 Mo2 Bi1 152.04(8) . . ?
C10 Mo2 Mo1 151.27(8) . 3_567 ?
C10 Mo2 As1 128.19(11) . 3_567 ?
C10 Mo2 C8 58.61(12) . . ?
C10 Mo2 C9 34.96(13) . . ?
C10 Mo2 C12 59.08(14) . . ?
C10 Mo2 As2 154.5(2) . . ?
C11 Mo2 Bi1 133.80(11) . . ?
C11 Mo2 Mo1 139.21(9) . 3_567 ?
C11 Mo2 As1 93.92(10) . 3_567 ?
C11 Mo2 C8 58.99(13) . . ?
C11 Mo2 C9 58.82(13) . . ?
C11 Mo2 C10 35.82(15) . . ?
C11 Mo2 C12 35.52(14) . . ?
C11 Mo2 As2 125.9(3) . . ?
C12 Mo2 Bi1 100.42(10) . . ?
C12 Mo2 Mo1 138.83(9) . 3_567 ?
C12 Mo2 As1 87.39(9) . 3_567 ?
C12 Mo2 C8 35.38(12) . . ?
C12 Mo2 C9 58.61(13) . . ?
C12 Mo2 As2 96.3(3) . . ?
C13 Mo2 Bi1 79.00(9) . . ?
C13 Mo2 Mo1 79.27(9) . 3_567 ?
C13 Mo2 As1 129.31(9) . 3_567 ?
C13 Mo2 C8 98.54(13) . . ?
C13 Mo2 C9 81.33(13) . . ?
C13 Mo2 C10 101.19(15) . . ?
C13 Mo2 C11 136.60(14) . . ?
C13 Mo2 C12 133.88(13) . . ?
C13 Mo2 As2 91.3(3) . . ?
C14 Mo2 Bi1 125.74(9) . . ?
C14 Mo2 Mo1 69.15(9) . 3_567 ?
C14 Mo2 As1 87.01(9) . 3_567 ?
C14 Mo2 C8 140.72(12) . . ?
C14 Mo2 C9 110.45(12) . . ?
C14 Mo2 C10 82.12(12) . . ?
C14 Mo2 C11 89.15(14) . . ?
C14 Mo2 C12 123.62(14) . . ?
C14 Mo2 C13 89.47(14) . . ?
C14 Mo2 As2 120.5(2) . . ?
Bi1 Mo1 Mo2 56.601(6) 3_567 3_567 ?
As1 Mo1 Bi1 62.221(9) . 3_567 ?
As1 Mo1 Mo2 50.251(9) . 3_567 ?
As1 Mo1 As2 48.9(3) . 3_567 ?
C1 Mo1 Bi1 85.20(8) . 3_567 ?
C1 Mo1 Mo2 101.96(9) . 3_567 ?
C1 Mo1 As1 144.91(8) . . ?
C1 Mo1 C2 34.67(14) . . ?
C1 Mo1 As2 98.9(3) . 3_567 ?
C2 Mo1 Bi1 107.66(9) . 3_567 ?
C2 Mo1 Mo2 92.39(9) . 3_567 ?
C2 Mo1 As1 141.68(9) . . ?
C2 Mo1 As2 119.6(3) . 3_567 ?
C3 Mo1 Bi1 141.45(9) . 3_567 ?
C3 Mo1 Mo2 115.87(9) . 3_567 ?
C3 Mo1 As1 147.05(9) . . ?
C3 Mo1 C1 58.11(13) . . ?
C3 Mo1 C2 34.65(12) . . ?
C3 Mo1 As2 154.2(3) . 3_567 ?
C4 Mo1 Bi1 134.70(8) . 3_567 ?
C4 Mo1 Mo2 150.38(9) . 3_567 ?
C4 Mo1 As1 154.99(9) . . ?
C4 Mo1 C1 59.35(12) . . ?
C4 Mo1 C2 58.88(12) . . ?
C4 Mo1 C3 35.67(12) . . ?
C4 Mo1 C5 36.51(12) . . ?
C4 Mo1 As2 145.1(3) . 3_567 ?
C5 Mo1 Bi1 98.34(9) . 3_567 ?
C5 Mo1 Mo2 135.80(9) . 3_567 ?
C5 Mo1 As1 153.39(9) . . ?
C5 Mo1 C1 35.20(13) . . ?
C5 Mo1 C2 58.52(14) . . ?
C5 Mo1 C3 59.25(13) . . ?
C5 Mo1 As2 109.8(3) . 3_567 ?
C6 Mo1 Bi1 135.21(10) . 3_567 ?
C6 Mo1 Mo2 94.10(9) . 3_567 ?
C6 Mo1 As1 73.00(10) . . ?
C6 Mo1 C1 137.48(13) . . ?
C6 Mo1 C2 106.52(13) . . ?
C6 Mo1 C3 79.42(13) . . ?
C6 Mo1 C4 88.10(13) . . ?
C6 Mo1 C5 124.16(13) . . ?
C6 Mo1 As2 121.9(3) . 3_567 ?
C7 Mo1 Bi1 83.31(8) . 3_567 ?
C7 Mo1 Mo2 123.96(9) . 3_567 ?
C7 Mo1 As1 77.97(10) . . ?
C7 Mo1 C1 112.74(14) . . ?
C7 Mo1 C2 139.85(14) . . ?
C7 Mo1 C3 119.64(13) . . ?
C7 Mo1 C4 85.59(13) . . ?
C7 Mo1 C5 82.00(14) . . ?
C7 Mo1 C6 88.84(12) . . ?
C7 Mo1 As2 78.2(2) . 3_567 ?
Bi1 As1 Bi1 68.600(7) 3_567 . ?
Mo2 As1 Bi1 119.476(11) 3_567 . ?
Mo2 As1 Bi1 65.067(9) 3_567 3_567 ?
Mo2 As1 Mo1 77.313(12) 3_567 . ?
Mo1 As1 Bi1 64.205(9) . 3_567 ?
Mo1 As1 Bi1 114.142(12) . . ?
As2 As1 Mo1 66.7(3) 3_567 . ?
O5 Al1 O8 119.05(10) . . ?
O6 Al1 O5 106.34(10) . . ?
O6 Al1 O7 112.38(11) . . ?
O6 Al1 O8 106.89(10) . . ?
O7 Al1 O5 105.37(10) . . ?
O7 Al1 O8 106.96(10) . . ?
C101 O5 Al1 150.93(19) . . ?
C105 O6 Al1 151.34(18) . . ?
C109 O7 Al1 147.98(18) . . ?
C113 O8 Al1 151.08(18) . . ?
Mo1 C1 H1 121.9 . . ?
C2 C1 Mo1 74.0(2) . . ?
C2 C1 H1 125.7 . . ?
C5 C1 Mo1 70.0(2) . . ?
C5 C1 H1 125.7 . . ?
C5 C1 C2 108.6(3) . . ?
Mo1 C2 H2 123.4 . . ?
C1 C2 Mo1 71.3(2) . . ?
C1 C2 H2 126.1 . . ?
C3 C2 Mo1 70.7(2) . . ?
C3 C2 C1 107.7(3) . . ?
C3 C2 H2 126.1 . . ?
Mo1 C3 H3 121.4 . . ?
C2 C3 Mo1 74.61(19) . . ?
C2 C3 H3 125.6 . . ?
C2 C3 C4 108.9(3) . . ?
C4 C3 Mo1 70.10(19) . . ?
C4 C3 H3 125.6 . . ?
Mo1 C4 H4 119.1 . . ?
C3 C4 Mo1 74.23(19) . . ?
C3 C4 H4 126.6 . . ?
C3 C4 C5 106.9(3) . . ?
C5 C4 Mo1 72.07(19) . . ?
C5 C4 H4 126.6 . . ?
Mo1 C5 H5 119.6 . . ?
C1 C5 Mo1 74.8(2) . . ?
C1 C5 C4 108.0(3) . . ?
C1 C5 H5 126.0 . . ?
C4 C5 Mo1 71.4(2) . . ?
C4 C5 H5 126.0 . . ?
O1 C6 Mo1 174.3(3) . . ?
O2 C7 Mo1 176.7(3) . . ?
Mo2 C8 H8 121.0 . . ?
C9 C8 Mo2 72.87(17) . . ?
C9 C8 H8 126.0 . . ?
C9 C8 C12 108.1(3) . . ?
C12 C8 Mo2 71.93(17) . . ?
C12 C8 H8 126.0 . . ?
Mo2 C9 H9 122.2 . . ?
C8 C9 Mo2 72.12(17) . . ?
C8 C9 H9 125.8 . . ?
C10 C9 Mo2 71.61(17) . . ?
C10 C9 C8 108.5(3) . . ?
C10 C9 H9 125.8 . . ?
Mo2 C10 H10 120.4 . . ?
C9 C10 Mo2 73.43(19) . . ?
C9 C10 H10 125.9 . . ?
C9 C10 C11 108.1(3) . . ?
C11 C10 Mo2 71.98(19) . . ?
C11 C10 H10 125.9 . . ?
Mo2 C11 H11 120.8 . . ?
C10 C11 Mo2 72.2(2) . . ?
C10 C11 H11 126.3 . . ?
C12 C11 Mo2 72.5(2) . . ?
C12 C11 C10 107.4(3) . . ?
C12 C11 H11 126.3 . . ?
Mo2 C12 H12 121.1 . . ?
C8 C12 Mo2 72.69(19) . . ?
C8 C12 C11 108.0(3) . . ?
C8 C12 H12 126.0 . . ?
C11 C12 Mo2 72.0(2) . . ?
C11 C12 H12 126.0 . . ?
O3 C13 Mo2 173.6(3) . . ?
O4 C14 Mo2 175.5(3) . . ?
O5 C101 C102 110.3(2) . . ?
O5 C101 C103 107.4(2) . . ?
O5 C101 C104 111.4(2) . . ?
C103 C101 C102 110.3(2) . . ?
C104 C101 C102 110.3(2) . . ?
C104 C101 C103 107.0(2) . . ?
Cl2 C102 Cl1 107.89(16) . . ?
Cl3 C102 Cl1 107.34(14) . . ?
Cl3 C102 Cl2 108.16(17) . . ?
C101 C102 Cl1 113.0(2) . . ?
C101 C102 Cl2 109.03(18) . . ?
C101 C102 Cl3 111.2(2) . . ?
F1 C103 F3 107.2(2) . . ?
F1 C103 C101 113.9(2) . . ?
F2 C103 F1 107.5(2) . . ?
F2 C103 F3 106.5(2) . . ?
F2 C103 C101 111.3(2) . . ?
F3 C103 C101 110.0(2) . . ?
F4 C104 C101 112.7(2) . . ?
F5 C104 F4 107.1(3) . . ?
F5 C104 C101 109.6(2) . . ?
F6 C104 F4 107.1(2) . . ?
F6 C104 F5 107.3(2) . . ?
F6 C104 C101 112.8(3) . . ?
O6 C105 C106 107.9(2) . . ?
O6 C105 C107 109.8(2) . . ?
O6 C105 C108 110.6(2) . . ?
C107 C105 C106 110.6(2) . . ?
C108 C105 C106 110.7(2) . . ?
C108 C105 C107 107.4(2) . . ?
Cl4 C106 Cl5 107.68(16) . . ?
Cl6 C106 Cl4 108.82(15) . . ?
Cl6 C106 Cl5 107.16(17) . . ?
C105 C106 Cl4 113.4(2) . . ?
C105 C106 Cl5 109.10(19) . . ?
C105 C106 Cl6 110.4(2) . . ?
F7 C107 F9 106.7(3) . . ?
F7 C107 C105 113.9(3) . . ?
F8 C107 F7 107.8(3) . . ?
F8 C107 F9 106.3(3) . . ?
F8 C107 C105 111.3(2) . . ?
F9 C107 C105 110.4(2) . . ?
F10 C108 C105 113.2(3) . . ?
F11 C108 F10 106.8(3) . . ?
F11 C108 F12 106.7(3) . . ?
F11 C108 C105 109.8(3) . . ?
F12 C108 F10 107.1(3) . . ?
F12 C108 C105 113.0(3) . . ?
O7 C109 C110 107.8(2) . . ?
O7 C109 C111 110.2(2) . . ?
O7 C109 C112 110.1(2) . . ?
C111 C109 C110 110.3(2) . . ?
C111 C109 C112 108.0(2) . . ?
C112 C109 C110 110.5(2) . . ?
Cl8 C110 Cl7 107.12(14) . . ?
Cl9 C110 Cl7 107.89(16) . . ?
Cl9 C110 Cl8 107.87(14) . . ?
C109 C110 Cl7 109.58(18) . . ?
C109 C110 Cl8 109.56(19) . . ?
C109 C110 Cl9 114.54(18) . . ?
F13 C111 F14 107.5(2) . . ?
F13 C111 F15 107.5(3) . . ?
F13 C111 C109 112.2(2) . . ?
F14 C111 F15 107.5(2) . . ?
F14 C111 C109 109.4(2) . . ?
F15 C111 C109 112.6(2) . . ?
F16 C112 C109 113.4(2) . . ?
F17 C112 F16 108.1(3) . . ?
F17 C112 F18 107.3(3) . . ?
F17 C112 C109 110.8(2) . . ?
F18 C112 F16 106.5(2) . . ?
F18 C112 C109 110.4(2) . . ?
O8 C113 C114 110.8(2) . . ?
O8 C113 C115 108.3(2) . . ?
O8 C113 C116 110.3(2) . . ?
C115 C113 C114 110.6(2) . . ?
C115 C113 C116 107.3(2) . . ?
C116 C113 C114 109.4(2) . . ?
Cl11 C114 Cl10 107.24(16) . . ?
Cl12 C114 Cl10 107.40(15) . . ?
Cl12 C114 Cl11 108.46(15) . . ?
C113 C114 Cl10 110.88(19) . . ?
C113 C114 Cl11 113.08(19) . . ?
C113 C114 Cl12 109.6(2) . . ?
F19 C115 C113 113.7(2) . . ?
F20 C115 F19 107.8(3) . . ?
F20 C115 C113 110.7(2) . . ?
F21 C115 F19 107.2(2) . . ?
F21 C115 F20 106.8(2) . . ?
F21 C115 C113 110.5(2) . . ?
F22 C116 F23 107.3(2) . . ?
F22 C116 C113 113.7(3) . . ?
F23 C116 C113 109.1(2) . . ?
F24 C116 F22 107.7(2) . . ?
F24 C116 F23 106.4(3) . . ?
F24 C116 C113 112.2(2) . . ?
Cl13 C201 H20A 109.4 . . ?
Cl13 C201 H20B 109.4 . . ?
Cl14 C201 Cl13 111.2(2) . . ?
Cl14 C201 H20A 109.4 . . ?
Cl14 C201 H20B 109.4 . . ?
H20A C201 H20B 108.0 . . ?
Mo2 As2 As2 131.1(7) . 3_567 ?
Mo1 As2 Mo2 74.0(3) 3_567 . ?
Mo1 As2 As2 128.8(6) 3_567 3_567 ?
As1 As2 Mo2 61.8(3) 3_567 . ?
As1 As2 Mo1 64.4(3) 3_567 3_567 ?
As1 As2 As2 88.1(6) 3_567 3_567 ?

loop_
_geom_bond_atom_site_label_1
_geom_bond_atom_site_label_2
_geom_bond_distance
_geom_bond_site_symmetry_2
_geom_bond_publ_flag
Bi1 Bi1 3.4273(3) 3_567 ?
Bi1 Mo2 2.8860(3) . ?
Bi1 Mo1 2.8877(2) 3_567 ?
Bi1 As1 3.2184(3) . ?
Bi1 As1 2.8377(3) 3_567 ?
Mo2 Mo1 3.1763(3) 3_567 ?
Mo2 As1 2.5032(4) 3_567 ?
Mo2 C8 2.333(3) . ?
Mo2 C9 2.342(3) . ?
Mo2 C10 2.319(3) . ?
Mo2 C11 2.316(4) . ?
Mo2 C12 2.323(3) . ?
Mo2 C13 2.018(4) . ?
Mo2 C14 2.005(3) . ?
Mo2 As2 2.650(10) . ?
Mo1 As1 2.5808(4) . ?
Mo1 C1 2.354(4) . ?
Mo1 C2 2.388(4) . ?
Mo1 C3 2.338(3) . ?
Mo1 C4 2.285(3) . ?
Mo1 C5 2.293(4) . ?
Mo1 C6 2.008(3) . ?
Mo1 C7 1.987(3) . ?
Mo1 As2 2.629(10) 3_567 ?
As1 As2 2.158(12) 3_567 ?
Cl1 C102 1.786(3) . ?
Cl2 C102 1.773(3) . ?
Cl3 C102 1.765(3) . ?
Cl4 C106 1.774(3) . ?
Cl5 C106 1.777(3) . ?
Cl6 C106 1.767(3) . ?
Cl7 C110 1.781(3) . ?
Cl8 C110 1.774(3) . ?
Cl9 C110 1.773(3) . ?
Cl10 C114 1.780(3) . ?
Cl11 C114 1.774(3) . ?
Cl12 C114 1.768(3) . ?
Cl13 C201 1.759(4) . ?
Cl14 C201 1.748(4) . ?
Al1 O5 1.7493(19) . ?
Al1 O6 1.737(2) . ?
Al1 O7 1.744(2) . ?
Al1 O8 1.749(2) . ?
F1 C103 1.339(3) . ?
F2 C103 1.327(4) . ?
F3 C103 1.342(4) . ?
F4 C104 1.344(3) . ?
F5 C104 1.332(3) . ?
F6 C104 1.331(4) . ?
F7 C107 1.334(4) . ?
F8 C107 1.330(4) . ?
F9 C107 1.338(4) . ?
F10 C108 1.342(4) . ?
F11 C108 1.330(4) . ?
F12 C108 1.331(4) . ?
F13 C111 1.327(4) . ?
F14 C111 1.329(3) . ?
F15 C111 1.345(3) . ?
F16 C112 1.341(3) . ?
F17 C112 1.320(4) . ?
F18 C112 1.338(4) . ?
F19 C115 1.345(4) . ?
F20 C115 1.331(4) . ?
F21 C115 1.331(3) . ?
F22 C116 1.336(4) . ?
F23 C116 1.344(3) . ?
F24 C116 1.330(4) . ?
O1 C6 1.146(4) . ?
O2 C7 1.142(4) . ?
O3 C13 1.139(4) . ?
O4 C14 1.142(4) . ?
O5 C101 1.345(3) . ?
O6 C105 1.356(4) . ?
O7 C109 1.344(3) . ?
O8 C113 1.356(3) . ?
C1 H1 0.9500 . ?
C1 C2 1.413(6) . ?
C1 C5 1.406(5) . ?
C2 H2 0.9500 . ?
C2 C3 1.408(5) . ?
C3 H3 0.9500 . ?
C3 C4 1.417(5) . ?
C4 H4 0.9500 . ?
C4 C5 1.434(5) . ?
C5 H5 0.9500 . ?
C8 H8 0.9500 . ?
C8 C9 1.406(5) . ?
C8 C12 1.415(5) . ?
C9 H9 0.9500 . ?
C9 C10 1.400(5) . ?
C10 H10 0.9500 . ?
C10 C11 1.425(6) . ?
C11 H11 0.9500 . ?
C11 C12 1.415(5) . ?
C12 H12 0.9500 . ?
C101 C102 1.602(4) . ?
C101 C103 1.579(4) . ?
C101 C104 1.569(4) . ?
C105 C106 1.601(4) . ?
C105 C107 1.574(4) . ?
C105 C108 1.568(4) . ?
C109 C110 1.598(4) . ?
C109 C111 1.565(4) . ?
C109 C112 1.575(4) . ?
C113 C114 1.598(4) . ?
C113 C115 1.567(4) . ?
C113 C116 1.567(4) . ?
C201 H20A 0.9900 . ?
C201 H20B 0.9900 . ?
As2 As2 2.69(2) 3_567 ?

loop_
_geom_torsion_atom_site_label_1
_geom_torsion_atom_site_label_2
_geom_torsion_atom_site_label_3
_geom_torsion_atom_site_label_4
_geom_torsion
_geom_torsion_site_symmetry_1
_geom_torsion_site_symmetry_2
_geom_torsion_site_symmetry_3
_geom_torsion_site_symmetry_4
_geom_torsion_publ_flag
Mo2 C8 C9 C10 -62.8(2) . . . . ?
Mo2 C8 C12 C11 63.8(2) . . . . ?
Mo2 C9 C10 C11 -64.1(2) . . . . ?
Mo2 C10 C11 C12 -64.5(2) . . . . ?
Mo2 C11 C12 C8 -64.2(2) . . . . ?
Mo1 C1 C2 C3 -61.7(3) . . . . ?
Mo1 C1 C5 C4 64.2(3) . . . . ?
Mo1 C2 C3 C4 -62.1(3) . . . . ?
Mo1 C3 C4 C5 -65.2(2) . . . . ?
Mo1 C4 C5 C1 -66.4(3) . . . . ?
Al1 O5 C101 C102 -124.4(4) . . . . ?
Al1 O5 C101 C103 115.3(4) . . . . ?
Al1 O5 C101 C104 -1.5(5) . . . . ?
Al1 O6 C105 C106 -170.8(3) . . . . ?
Al1 O6 C105 C107 68.7(5) . . . . ?
Al1 O6 C105 C108 -49.6(5) . . . . ?
Al1 O7 C109 C110 -171.8(3) . . . . ?
Al1 O7 C109 C111 -51.4(5) . . . . ?
Al1 O7 C109 C112 67.6(4) . . . . ?
Al1 O8 C113 C114 -129.0(3) . . . . ?
Al1 O8 C113 C115 109.5(4) . . . . ?
Al1 O8 C113 C116 -7.7(5) . . . . ?
O5 Al1 O6 C105 -29.6(4) . . . . ?
O5 Al1 O7 C109 -158.0(4) . . . . ?
O5 Al1 O8 C113 -55.5(4) . . . . ?
O5 C101 C102 Cl1 167.19(19) . . . . ?
O5 C101 C102 Cl2 47.2(3) . . . . ?
O5 C101 C102 Cl3 -72.0(3) . . . . ?
O5 C101 C103 F1 160.9(2) . . . . ?
O5 C101 C103 F2 39.2(3) . . . . ?
O5 C101 C103 F3 -78.7(3) . . . . ?
O5 C101 C104 F4 153.5(2) . . . . ?
O5 C101 C104 F5 34.3(3) . . . . ?
O5 C101 C104 F6 -85.2(3) . . . . ?
O6 Al1 O5 C101 -179.3(4) . . . . ?
O6 Al1 O7 C109 86.6(4) . . . . ?
O6 Al1 O8 C113 64.8(4) . . . . ?
O6 C105 C106 Cl4 166.9(2) . . . . ?
O6 C105 C106 Cl5 46.8(3) . . . . ?
O6 C105 C106 Cl6 -70.7(3) . . . . ?
O6 C105 C107 F7 157.2(3) . . . . ?
O6 C105 C107 F8 35.1(3) . . . . ?
O6 C105 C107 F9 -82.7(3) . . . . ?
O6 C105 C108 F10 161.0(2) . . . . ?
O6 C105 C108 F11 41.9(3) . . . . ?
O6 C105 C108 F12 -77.1(3) . . . . ?
O7 Al1 O5 C101 61.2(4) . . . . ?
O7 Al1 O6 C105 85.2(4) . . . . ?
O7 Al1 O8 C113 -174.6(4) . . . . ?
O7 C109 C110 Cl7 46.8(3) . . . . ?
O7 C109 C110 Cl8 -70.5(2) . . . . ?
O7 C109 C110 Cl9 168.18(19) . . . . ?
O7 C109 C111 F13 -75.4(3) . . . . ?
O7 C109 C111 F14 43.7(3) . . . . ?
O7 C109 C111 F15 163.2(2) . . . . ?
O7 C109 C112 F16 155.5(2) . . . . ?
O7 C109 C112 F17 33.6(3) . . . . ?
O7 C109 C112 F18 -85.1(3) . . . . ?
O8 Al1 O5 C101 -58.7(4) . . . . ?
O8 Al1 O6 C105 -157.7(4) . . . . ?
O8 Al1 O7 C109 -30.4(4) . . . . ?
O8 C113 C114 Cl10 -73.9(3) . . . . ?
O8 C113 C114 Cl11 165.65(19) . . . . ?
O8 C113 C114 Cl12 44.5(3) . . . . ?
O8 C113 C115 F19 160.9(2) . . . . ?
O8 C113 C115 F20 39.5(3) . . . . ?
O8 C113 C115 F21 -78.6(3) . . . . ?
O8 C113 C116 F22 155.5(2) . . . . ?
O8 C113 C116 F23 35.7(3) . . . . ?
O8 C113 C116 F24 -82.0(3) . . . . ?
C1 C2 C3 Mo1 62.1(3) . . . . ?
C1 C2 C3 C4 0.0(4) . . . . ?
C2 C1 C5 Mo1 -64.4(3) . . . . ?
C2 C1 C5 C4 -0.3(4) . . . . ?
C2 C3 C4 Mo1 65.0(3) . . . . ?
C2 C3 C4 C5 -0.1(4) . . . . ?
C3 C4 C5 Mo1 66.6(2) . . . . ?
C3 C4 C5 C1 0.2(4) . . . . ?
C5 C1 C2 Mo1 61.9(3) . . . . ?
C5 C1 C2 C3 0.2(4) . . . . ?
C8 C9 C10 Mo2 63.1(2) . . . . ?
C8 C9 C10 C11 -1.0(4) . . . . ?
C9 C8 C12 Mo2 -64.4(2) . . . . ?
C9 C8 C12 C11 -0.6(4) . . . . ?
C9 C10 C11 Mo2 65.0(2) . . . . ?
C9 C10 C11 C12 0.6(4) . . . . ?
C10 C11 C12 Mo2 64.3(2) . . . . ?
C10 C11 C12 C8 0.0(4) . . . . ?
C12 C8 C9 Mo2 63.8(2) . . . . ?
C12 C8 C9 C10 1.0(4) . . . . ?
C102 C101 C103 F1 40.6(3) . . . . ?
C102 C101 C103 F2 -81.2(3) . . . . ?
C102 C101 C103 F3 161.0(2) . . . . ?
C102 C101 C104 F4 -83.6(3) . . . . ?
C102 C101 C104 F5 157.2(2) . . . . ?
C102 C101 C104 F6 37.7(3) . . . . ?
C103 C101 C102 Cl1 -74.3(3) . . . . ?
C103 C101 C102 Cl2 165.78(19) . . . . ?
C103 C101 C102 Cl3 46.6(3) . . . . ?
C103 C101 C104 F4 36.3(3) . . . . ?
C103 C101 C104 F5 -82.9(3) . . . . ?
C103 C101 C104 F6 157.7(2) . . . . ?
C104 C101 C102 Cl1 43.7(3) . . . . ?
C104 C101 C102 Cl2 -76.3(2) . . . . ?
C104 C101 C102 Cl3 164.50(19) . . . . ?
C104 C101 C103 F1 -79.4(3) . . . . ?
C104 C101 C103 F2 158.9(2) . . . . ?
C104 C101 C103 F3 41.0(3) . . . . ?
C106 C105 C107 F7 38.3(4) . . . . ?
C106 C105 C107 F8 -83.8(3) . . . . ?
C106 C105 C107 F9 158.4(3) . . . . ?
C106 C105 C108 F10 -79.5(3) . . . . ?
C106 C105 C108 F11 161.4(2) . . . . ?
C106 C105 C108 F12 42.4(3) . . . . ?
C107 C105 C106 Cl4 -73.1(3) . . . . ?
C107 C105 C106 Cl5 166.9(2) . . . . ?
C107 C105 C106 Cl6 49.4(3) . . . . ?
C107 C105 C108 F10 41.3(3) . . . . ?
C107 C105 C108 F11 -77.9(3) . . . . ?
C107 C105 C108 F12 163.2(3) . . . . ?
C108 C105 C106 Cl4 45.8(3) . . . . ?
C108 C105 C106 Cl5 -74.3(3) . . . . ?
C108 C105 C106 Cl6 168.2(2) . . . . ?
C108 C105 C107 F7 -82.6(3) . . . . ?
C108 C105 C107 F8 155.3(2) . . . . ?
C108 C105 C107 F9 37.5(3) . . . . ?
C110 C109 C111 F13 43.5(3) . . . . ?
C110 C109 C111 F14 162.7(2) . . . . ?
C110 C109 C111 F15 -77.9(3) . . . . ?
C110 C109 C112 F16 36.5(3) . . . . ?
C110 C109 C112 F17 -85.3(3) . . . . ?
C110 C109 C112 F18 155.9(2) . . . . ?
C111 C109 C110 Cl7 -73.6(2) . . . . ?
C111 C109 C110 Cl8 169.19(19) . . . . ?
C111 C109 C110 Cl9 47.8(3) . . . . ?
C111 C109 C112 F16 -84.2(3) . . . . ?
C111 C109 C112 F17 154.0(2) . . . . ?
C111 C109 C112 F18 35.2(3) . . . . ?
C112 C109 C110 Cl7 167.12(19) . . . . ?
C112 C109 C110 Cl8 49.9(3) . . . . ?
C112 C109 C110 Cl9 -71.5(3) . . . . ?
C112 C109 C111 F13 164.3(2) . . . . ?
C112 C109 C111 F14 -76.5(3) . . . . ?
C112 C109 C111 F15 42.9(3) . . . . ?
C114 C113 C115 F19 39.2(3) . . . . ?
C114 C113 C115 F20 -82.2(3) . . . . ?
C114 C113 C115 F21 159.7(2) . . . . ?
C114 C113 C116 F22 -82.4(3) . . . . ?
C114 C113 C116 F23 157.8(2) . . . . ?
C114 C113 C116 F24 40.1(3) . . . . ?
C115 C113 C114 Cl10 46.3(3) . . . . ?
C115 C113 C114 Cl11 -74.2(3) . . . . ?
C115 C113 C114 Cl12 164.70(19) . . . . ?
C115 C113 C116 F22 37.7(3) . . . . ?
C115 C113 C116 F23 -82.1(3) . . . . ?
C115 C113 C116 F24 160.2(2) . . . . ?
C116 C113 C114 Cl10 164.4(2) . . . . ?
C116 C113 C114 Cl11 43.9(3) . . . . ?
C116 C113 C114 Cl12 -77.3(3) . . . . ?
C116 C113 C115 F19 -80.1(3) . . . . ?
C116 C113 C115 F20 158.5(2) . . . . ?
C116 C113 C115 F21 40.5(3) . . . . ?
